data_4082681
loop_
_publ_author_name
'Seven, \"Omer'
'Bolte, Michael'
'Lerner, Hans-Wolfram'
'Wagner, Matthias'

_publ_section_title
;
 High-Yield Syntheses and Reactivity Studies of 1,2-Diborylated and
 1,2,4,5-Tetraborylated Benzenes
;
_journal_issue 5
_journal_name_full Organometallics
_journal_page_first 1291
_journal_paper_doi 10.1021/om500104w
_journal_volume 33
_journal_year 2014
_chemical_formula_moiety 'C18 H24 B2 Br4 O4'
_chemical_formula_sum 'C18 H24 B2 Br4 O4'
_chemical_formula_weight 645.63
_chemical_name_systematic ?
_space_group_IT_number 14
_symmetry_cell_setting monoclinic
_symmetry_space_group_name_Hall '-P 2ybc'
_symmetry_space_group_name_H-M 'P 1 21/c 1'
_atom_sites_solution_hydrogens geom
_atom_sites_solution_primary direct
_atom_sites_solution_secondary difmap
_audit_creation_method SHELXL-97
_cell_angle_alpha 90.00
_cell_angle_beta 96.013(6)
_cell_angle_gamma 90.00
_cell_formula_units_Z 2
_cell_length_a 9.5364(7)
_cell_length_b 11.0935(10)
_cell_length_c 11.0574(8)
_cell_measurement_reflns_used 14243
_cell_measurement_temperature 173(2)
_cell_measurement_theta_max 26.0
_cell_measurement_theta_min 3.3
_cell_volume 1163.35(16)
_computing_cell_refinement 'X-Area (Stoe & Cie, 2001)'
_computing_data_collection 'X-Area (Stoe & Cie, 2001)'
_computing_data_reduction 'X-Area (Stoe & Cie, 2001)'
_computing_molecular_graphics 'XP in SHELXTL-Plus (Sheldrick, 1991)'
_computing_structure_refinement 'SHELXL-97 (Sheldrick, 1997)'
_computing_structure_solution 'SHELXS-97 (Sheldrick, 1990)'
_diffrn_ambient_temperature 173(2)
_diffrn_measured_fraction_theta_full 0.999
_diffrn_measured_fraction_theta_max 0.993
_diffrn_measurement_device_type 'STOE IPDS II two-circle-diffractometer'
_diffrn_measurement_method \w
_diffrn_radiation_monochromator graphite
_diffrn_radiation_source 'fine-focus sealed tube'
_diffrn_radiation_type MoK\a
_diffrn_radiation_wavelength 0.71073
_diffrn_reflns_av_R_equivalents 0.0943
_diffrn_reflns_av_sigmaI/netI 0.0475
_diffrn_reflns_limit_h_max 11
_diffrn_reflns_limit_h_min -11
_diffrn_reflns_limit_k_max 13
_diffrn_reflns_limit_k_min -13
_diffrn_reflns_limit_l_max 13
_diffrn_reflns_limit_l_min -13
_diffrn_reflns_number 14027
_diffrn_reflns_theta_full 25.00
_diffrn_reflns_theta_max 25.64
_diffrn_reflns_theta_min 3.25
_diffrn_standards_number 0
_exptl_absorpt_coefficient_mu 6.939
_exptl_absorpt_correction_T_max 0.6067
_exptl_absorpt_correction_T_min 0.4225
_exptl_absorpt_correction_type multi-scan
_exptl_absorpt_process_details 'X-Area (Stoe & Cie, 2001)'
_exptl_crystal_colour colourless
_exptl_crystal_density_diffrn 1.843
_exptl_crystal_density_method 'not measured'
_exptl_crystal_description block
_exptl_crystal_F_000 628
_exptl_crystal_size_max 0.15
_exptl_crystal_size_mid 0.13
_exptl_crystal_size_min 0.08
_refine_diff_density_max 0.861
_refine_diff_density_min -0.670
_refine_diff_density_rms 0.121
_refine_ls_extinction_method none
_refine_ls_goodness_of_fit_ref 1.121
_refine_ls_hydrogen_treatment constr
_refine_ls_matrix_type full
_refine_ls_number_parameters 124
_refine_ls_number_reflns 2184
_refine_ls_number_restraints 28
_refine_ls_restrained_S_all 1.191
_refine_ls_R_factor_all 0.0574
_refine_ls_R_factor_gt 0.0438
_refine_ls_shift/su_max 0.010
_refine_ls_shift/su_mean 0.001
_refine_ls_structure_factor_coef Fsqd
_refine_ls_weighting_details 'calc w=1/[\s^2^(Fo^2^)+(0.0482P)^2^+1.2343P] where P=(Fo^2^+2Fc^2^)/3'
_refine_ls_weighting_scheme calc
_refine_ls_wR_factor_gt 0.0974
_refine_ls_wR_factor_ref 0.1025
_reflns_number_gt 1845
_reflns_number_total 2184
_reflns_threshold_expression >2sigma(I)
_cod_data_source_file om500104w_si_001.cif
_cod_data_source_block wa1402
_cod_depositor_comments
;
The following automatic conversions were performed:

'_symmetry_cell_setting' value 'Monoclinic' changed to 'monoclinic'
according to
/usr/data/users/saulius/crontab/automatic-downloads/current/ACS/lib/dictionaries/cif_core.dic
dictionary named 'cif_core.dic' version 2.4.2 from 2011-04-26.

Automatic conversion script
Id: cif_fix_values 2281 2013-09-26 08:29:07Z andrius 
;
_cod_original_sg_symbol_H-M P21/c
_cod_database_code 4082681

loop_
_symmetry_equiv_pos_as_xyz
'x, y, z'
'-x, y+1/2, -z+1/2'
'-x, -y, -z'
'x, -y-1/2, z-1/2'

loop_
_atom_site_label
_atom_site_type_symbol
_atom_site_fract_x
_atom_site_fract_y
_atom_site_fract_z
_atom_site_U_iso_or_equiv
_atom_site_adp_type
_atom_site_occupancy
_atom_site_symmetry_multiplicity
_atom_site_calc_flag
_atom_site_refinement_flags
_atom_site_disorder_assembly
_atom_site_disorder_group
B1 B 0.6553(6) 0.5707(5) 0.7879(5) 0.0228(11) Uani 1 1 d . A .
Br2 Br 0.19266(6) 0.61661(6) 1.03545(5) 0.03585(19) Uani 1 1 d . . .
Br1 Br 0.35972(6) 0.68908(5) 0.79484(5) 0.03561(19) Uani 1 1 d . . .
C3 C 0.3704(5) 0.5495(5) 1.0142(4) 0.0235(10) Uani 1 1 d . . .
C2 C 0.4405(6) 0.5793(5) 0.9134(4) 0.0243(10) Uani 1 1 d . . .
C1 C 0.5712(5) 0.5316(4) 0.8982(4) 0.0216(10) Uani 1 1 d . . .
O12 O 0.6390(4) 0.5167(3) 0.6787(3) 0.0305(8) Uani 1 1 d . A .
C13 C 0.7213(7) 0.5837(6) 0.5985(5) 0.0426(15) Uani 1 1 d D . .
C14 C 0.8118(6) 0.6694(5) 0.6842(5) 0.0310(12) Uani 1 1 d D A .
O15 O 0.7492(4) 0.6616(4) 0.7987(3) 0.0354(10) Uani 1 1 d . . .
C16 C 0.680(3) 0.600(3) 0.4682(15) 0.079(9) Uiso 0.317(13) 1 d PD A 1
H16A H 0.6241 0.5299 0.4369 0.119 Uiso 0.317(13) 1 calc PR A 1
H16B H 0.7642 0.6066 0.4254 0.119 Uiso 0.317(13) 1 calc PR A 1
H16C H 0.6229 0.6730 0.4552 0.119 Uiso 0.317(13) 1 calc PR A 1
C17 C 0.833(3) 0.478(3) 0.605(4) 0.099(12) Uiso 0.317(13) 1 d PD A 1
H17A H 0.8672 0.4625 0.6904 0.149 Uiso 0.317(13) 1 calc PR A 1
H17B H 0.9121 0.5014 0.5605 0.149 Uiso 0.317(13) 1 calc PR A 1
H17C H 0.7884 0.4052 0.5689 0.149 Uiso 0.317(13) 1 calc PR A 1
C16' C 0.6046(10) 0.6612(8) 0.5206(8) 0.040(2) Uiso 0.683(13) 1 d PD A 2
H16D H 0.5582 0.7147 0.5746 0.060 Uiso 0.683(13) 1 calc PR A 2
H16E H 0.5345 0.6072 0.4782 0.060 Uiso 0.683(13) 1 calc PR A 2
H16F H 0.6490 0.7095 0.4610 0.060 Uiso 0.683(13) 1 calc PR A 2
C17' C 0.7879(11) 0.5053(9) 0.5136(9) 0.047(3) Uiso 0.683(13) 1 d PD A 2
H17D H 0.7153 0.4567 0.4670 0.071 Uiso 0.683(13) 1 calc PR A 2
H17E H 0.8560 0.4520 0.5595 0.071 Uiso 0.683(13) 1 calc PR A 2
H17F H 0.8365 0.5550 0.4578 0.071 Uiso 0.683(13) 1 calc PR A 2
C18 C 0.748(3) 0.7945(15) 0.648(2) 0.050(6) Uiso 0.317(13) 1 d PD A 1
H18A H 0.6450 0.7878 0.6337 0.075 Uiso 0.317(13) 1 calc PR A 1
H18B H 0.7849 0.8222 0.5732 0.075 Uiso 0.317(13) 1 calc PR A 1
H18C H 0.7735 0.8523 0.7133 0.075 Uiso 0.317(13) 1 calc PR A 1
C19 C 0.9686(14) 0.678(2) 0.7048(18) 0.040(5) Uiso 0.317(13) 1 d PD A 1
H19A H 0.9951 0.7425 0.7635 0.060 Uiso 0.317(13) 1 calc PR A 1
H19B H 1.0063 0.6963 0.6278 0.060 Uiso 0.317(13) 1 calc PR A 1
H19C H 1.0075 0.6013 0.7368 0.060 Uiso 0.317(13) 1 calc PR A 1
C18' C 0.8282(13) 0.7971(8) 0.6446(9) 0.047(3) Uiso 0.683(13) 1 d PD A 2
H18D H 0.8880 0.8409 0.7074 0.070 Uiso 0.683(13) 1 calc PR A 2
H18E H 0.7353 0.8356 0.6322 0.070 Uiso 0.683(13) 1 calc PR A 2
H18F H 0.8720 0.7984 0.5683 0.070 Uiso 0.683(13) 1 calc PR A 2
C19' C 0.9577(11) 0.6132(12) 0.7167(10) 0.054(3) Uiso 0.683(13) 1 d PD A 2
H19D H 0.9469 0.5296 0.7430 0.081 Uiso 0.683(13) 1 calc PR A 2
H19E H 1.0091 0.6593 0.7828 0.081 Uiso 0.683(13) 1 calc PR A 2
H19F H 1.0104 0.6147 0.6453 0.081 Uiso 0.683(13) 1 calc PR A 2

loop_
_atom_site_aniso_label
_atom_site_aniso_U_11
_atom_site_aniso_U_22
_atom_site_aniso_U_33
_atom_site_aniso_U_23
_atom_site_aniso_U_13
_atom_site_aniso_U_12
B1 0.024(3) 0.023(3) 0.022(3) 0.002(2) 0.006(2) 0.004(2)
Br2 0.0310(3) 0.0460(4) 0.0324(3) 0.0109(2) 0.0118(2) 0.0135(2)
Br1 0.0333(3) 0.0450(3) 0.0294(3) 0.0170(2) 0.0070(2) 0.0099(2)
C3 0.026(3) 0.023(3) 0.022(2) -0.0023(19) 0.0048(19) 0.001(2)
C2 0.031(3) 0.023(2) 0.019(2) -0.0004(18) 0.0030(19) -0.001(2)
C1 0.027(3) 0.021(2) 0.017(2) -0.0011(18) 0.0024(19) -0.0022(19)
O12 0.042(2) 0.032(2) 0.0191(16) -0.0026(14) 0.0090(15) -0.0128(17)
C13 0.061(4) 0.046(4) 0.024(3) -0.006(2) 0.020(3) -0.022(3)
C14 0.030(3) 0.043(3) 0.021(2) 0.003(2) 0.007(2) -0.007(2)
O15 0.042(2) 0.044(2) 0.0226(18) -0.0105(16) 0.0131(17) -0.0197(19)

loop_
_atom_type_symbol
_atom_type_description
_atom_type_scat_dispersion_real
_atom_type_scat_dispersion_imag
_atom_type_scat_source
C C 0.0033 0.0016 'International Tables Vol C Tables 4.2.6.8 and 6.1.1.4'
H H 0.0000 0.0000 'International Tables Vol C Tables 4.2.6.8 and 6.1.1.4'
B B 0.0013 0.0007 'International Tables Vol C Tables 4.2.6.8 and 6.1.1.4'
Br Br -0.2901 2.4595 'International Tables Vol C Tables 4.2.6.8 and 6.1.1.4'
O O 0.0106 0.0060 'International Tables Vol C Tables 4.2.6.8 and 6.1.1.4'

loop_
_geom_angle_atom_site_label_1
_geom_angle_atom_site_label_2
_geom_angle_atom_site_label_3
_geom_angle
_geom_angle_site_symmetry_1
_geom_angle_site_symmetry_3
O12 B1 O15 115.3(4) . .
O12 B1 C1 123.2(5) . .
O15 B1 C1 121.4(4) . .
C1 C3 C2 121.1(5) 3_667 .
C1 C3 Br2 117.8(4) 3_667 .
C2 C3 Br2 121.1(4) . .
C1 C2 C3 121.3(5) . .
C1 C2 Br1 118.0(4) . .
C3 C2 Br1 120.7(4) . .
C2 C1 C3 117.6(4) . 3_667
C2 C1 B1 121.5(4) . .
C3 C1 B1 120.8(4) 3_667 .
B1 O12 C13 107.6(4) . .
C16 C13 C17' 62.3(13) . .
C16 C13 O12 123.8(14) . .
C17' C13 O12 112.6(6) . .
C16 C13 C14 127.4(14) . .
C17' C13 C14 120.4(6) . .
O12 C13 C14 104.1(4) . .
C16 C13 C16' 45.4(13) . .
C17' C13 C16' 107.4(6) . .
O12 C13 C16' 102.5(5) . .
C14 C13 C16' 108.4(5) . .
C16 C13 C17 104.3(19) . .
C17' C13 C17 42.1(14) . .
O12 C13 C17 89.8(15) . .
C14 C13 C17 95.6(15) . .
C16' C13 C17 149.1(15) . .
C19 C14 O15 111.5(9) . .
C19 C14 C18' 81.3(11) . .
O15 C14 C18' 112.0(6) . .
C19 C14 C19' 28.4(8) . .
O15 C14 C19' 102.5(6) . .
C18' C14 C19' 109.5(7) . .
C19 C14 C13 128.5(10) . .
O15 C14 C13 104.1(4) . .
C18' C14 C13 118.2(6) . .
C19' C14 C13 109.2(6) . .
C19 C14 C18 110.0(14) . .
O15 C14 C18 95.3(10) . .
C18' C14 C18 29.2(9) . .
C19' C14 C18 138.3(12) . .
C13 C14 C18 102.3(10) . .
B1 O15 C14 107.2(4) . .
C13 C16 H16A 109.5 . .
C13 C16 H16B 109.5 . .
H16A C16 H16B 109.5 . .
C13 C16 H16C 109.5 . .
H16A C16 H16C 109.5 . .
H16B C16 H16C 109.5 . .
C13 C17 H17A 109.5 . .
C13 C17 H17B 109.5 . .
H17A C17 H17B 109.5 . .
C13 C17 H17C 109.5 . .
H17A C17 H17C 109.5 . .
H17B C17 H17C 109.5 . .
C13 C16' H16D 109.5 . .
C13 C16' H16E 109.5 . .
H16D C16' H16E 109.5 . .
C13 C16' H16F 109.5 . .
H16D C16' H16F 109.5 . .
H16E C16' H16F 109.5 . .
C13 C17' H17D 109.5 . .
C13 C17' H17E 109.5 . .
H17D C17' H17E 109.5 . .
C13 C17' H17F 109.5 . .
H17D C17' H17F 109.5 . .
H17E C17' H17F 109.5 . .
C14 C18 H18A 109.5 . .
C14 C18 H18B 109.5 . .
H18A C18 H18B 109.5 . .
C14 C18 H18C 109.5 . .
H18A C18 H18C 109.5 . .
H18B C18 H18C 109.5 . .
C14 C19 H19A 109.5 . .
C14 C19 H19B 109.5 . .
H19A C19 H19B 109.5 . .
C14 C19 H19C 109.5 . .
H19A C19 H19C 109.5 . .
H19B C19 H19C 109.5 . .
C14 C18' H18D 109.5 . .
C14 C18' H18E 109.5 . .
H18D C18' H18E 109.5 . .
C14 C18' H18F 109.5 . .
H18D C18' H18F 109.5 . .
H18E C18' H18F 109.5 . .
C14 C19' H19D 109.5 . .
C14 C19' H19E 109.5 . .
H19D C19' H19E 109.5 . .
C14 C19' H19F 109.5 . .
H19D C19' H19F 109.5 . .
H19E C19' H19F 109.5 . .

loop_
_geom_bond_atom_site_label_1
_geom_bond_atom_site_label_2
_geom_bond_distance
_geom_bond_site_symmetry_2
B1 O12 1.342(7) .
B1 O15 1.345(7) .
B1 C1 1.589(7) .
Br2 C3 1.888(5) .
Br1 C2 1.893(5) .
C3 C1 1.394(7) 3_667
C3 C2 1.398(7) .
C2 C1 1.381(7) .
C1 C3 1.394(7) 3_667
O12 C13 1.450(6) .
C13 C16 1.464(15) .
C13 C17' 1.471(10) .
C13 C14 1.541(8) .
C13 C16' 1.587(9) .
C13 C17 1.578(16) .
C14 C19 1.492(14) .
C14 O15 1.459(6) .
C14 C18' 1.496(9) .
C14 C19' 1.533(10) .
C14 C18 1.552(14) .
C16 H16A 0.9800 .
C16 H16B 0.9800 .
C16 H16C 0.9800 .
C17 H17A 0.9800 .
C17 H17B 0.9800 .
C17 H17C 0.9800 .
C16' H16D 0.9800 .
C16' H16E 0.9800 .
C16' H16F 0.9800 .
C17' H17D 0.9800 .
C17' H17E 0.9800 .
C17' H17F 0.9800 .
C18 H18A 0.9800 .
C18 H18B 0.9800 .
C18 H18C 0.9800 .
C19 H19A 0.9800 .
C19 H19B 0.9800 .
C19 H19C 0.9800 .
C18' H18D 0.9800 .
C18' H18E 0.9800 .
C18' H18F 0.9800 .
C19' H19D 0.9800 .
C19' H19E 0.9800 .
C19' H19F 0.9800 .

loop_
_geom_torsion_atom_site_label_1
_geom_torsion_atom_site_label_2
_geom_torsion_atom_site_label_3
_geom_torsion_atom_site_label_4
_geom_torsion
_geom_torsion_site_symmetry_1
_geom_torsion_site_symmetry_4
C1 C3 C2 C1 -1.3(8) 3_667 .
Br2 C3 C2 C1 179.2(4) . .
C1 C3 C2 Br1 179.8(4) 3_667 .
Br2 C3 C2 Br1 0.3(6) . .
C3 C2 C1 C3 1.3(8) . 3_667
Br1 C2 C1 C3 -179.8(4) . 3_667
C3 C2 C1 B1 -176.5(5) . .
Br1 C2 C1 B1 2.4(6) . .
O12 B1 C1 C2 -87.8(6) . .
O15 B1 C1 C2 92.3(6) . .
O12 B1 C1 C3 94.5(6) . 3_667
O15 B1 C1 C3 -85.4(6) . 3_667
O15 B1 O12 C13 -5.7(7) . .
C1 B1 O12 C13 174.4(5) . .
B1 O12 C13 C16 -146.0(16) . .
B1 O12 C13 C17' 143.2(6) . .
B1 O12 C13 C14 11.1(6) . .
B1 O12 C13 C16' -101.7(5) . .
B1 O12 C13 C17 106.8(15) . .
C16 C13 C14 C19 -83(2) . .
C17' C13 C14 C19 -6.8(14) . .
O12 C13 C14 C19 120.6(12) . .
C16' C13 C14 C19 -130.9(13) . .
C17 C13 C14 C19 29.4(19) . .
C16 C13 C14 O15 143.6(17) . .
C17' C13 C14 O15 -139.8(7) . .
O12 C13 C14 O15 -12.4(6) . .
C16' C13 C14 O15 96.1(6) . .
C17 C13 C14 O15 -103.6(15) . .
C16 C13 C14 C18' 18.6(19) . .
C17' C13 C14 C18' 95.2(9) . .
O12 C13 C14 C18' -137.4(7) . .
C16' C13 C14 C18' -28.9(8) . .
C17 C13 C14 C18' 131.4(16) . .
C16 C13 C14 C19' -107.5(18) . .
C17' C13 C14 C19' -30.9(9) . .
O12 C13 C14 C19' 96.5(7) . .
C16' C13 C14 C19' -155.0(7) . .
C17 C13 C14 C19' 5.3(16) . .
C16 C13 C14 C18 45(2) . .
C17' C13 C14 C18 121.4(12) . .
O12 C13 C14 C18 -111.2(11) . .
C16' C13 C14 C18 -2.6(12) . .
C17 C13 C14 C18 157.6(17) . .
O12 B1 O15 C14 -2.8(6) . .
C1 B1 O15 C14 177.0(4) . .
C19 C14 O15 B1 -132.5(11) . .
C18' C14 O15 B1 138.4(7) . .
C19' C14 O15 B1 -104.3(7) . .
C13 C14 O15 B1 9.5(6) . .
C18 C14 O15 B1 113.6(11) . .
